data_4066115
loop_
_publ_author_name
'Luo, Yunjie'
'Li, Wenyi'
'Lin, Dan'
'Yao, Yingming'
'Zhang, Yong'
'Shen, Qi'

_publ_section_title
;
 Lanthanide Alkyl Complexes Supported by a Piperazidine-Bridged
 Bis(phenolato) Ligand: Synthesis, Structural Characterization, and
 Catalysis for the Polymerization ofl-Lactide andrac-Lactide
;
_journal_issue 16
_journal_name_full Organometallics
_journal_page_first 3507
_journal_paper_doi 10.1021/om100298z
_journal_volume 29
_journal_year 2010
_chemical_formula_moiety 'C42 H71 N2 O3 Si Yb, 2(C7 H8)'
_chemical_formula_sum 'C56 H87 N2 O3 Si Yb'
_chemical_formula_weight 1037.41
_chemical_name_systematic
; 
 ? 
;
_space_group_IT_number 14
_symmetry_cell_setting monoclinic
_symmetry_Int_Tables_number 14
_symmetry_space_group_name_Hall '-P 2yn'
_symmetry_space_group_name_H-M 'P 1 21/n 1'
_atom_sites_solution_hydrogens geom
_atom_sites_solution_primary direct
_atom_sites_solution_secondary difmap
_audit_creation_method SHELXL-97
_cell_angle_alpha 90.00
_cell_angle_beta 96.864(4)
_cell_angle_gamma 90.00
_cell_formula_units_Z 4
_cell_length_a 14.676(2)
_cell_length_b 15.924(2)
_cell_length_c 24.664(3)
_cell_measurement_reflns_used 21309
_cell_measurement_temperature 293(2)
_cell_measurement_theta_max 25.3
_cell_measurement_theta_min 3.0
_cell_volume 5722.7(13)
_computing_cell_refinement CrystalClear
_computing_data_collection CrystalClear
_computing_data_reduction CrystalStructure
_computing_structure_refinement 'SHELXL-97 (Sheldrick, 1997)'
_computing_structure_solution 'SHELXS-97 (Sheldrick, 1990)'
_diffrn_ambient_temperature 293(2)
_diffrn_detector_area_resol_mean 7.31
_diffrn_measured_fraction_theta_full 0.998
_diffrn_measured_fraction_theta_max 0.998
_diffrn_measurement_device_type 'Rigaku Mercury'
_diffrn_measurement_method \w
_diffrn_radiation_monochromator graphite
_diffrn_radiation_source 'fine-focus sealed tube'
_diffrn_radiation_type MoK\a
_diffrn_radiation_wavelength 0.71070
_diffrn_reflns_av_R_equivalents 0.0673
_diffrn_reflns_av_sigmaI/netI 0.0551
_diffrn_reflns_limit_h_max 17
_diffrn_reflns_limit_h_min -17
_diffrn_reflns_limit_k_max 19
_diffrn_reflns_limit_k_min -19
_diffrn_reflns_limit_l_max 29
_diffrn_reflns_limit_l_min -27
_diffrn_reflns_number 53743
_diffrn_reflns_theta_full 25.35
_diffrn_reflns_theta_max 25.35
_diffrn_reflns_theta_min 3.00
_exptl_absorpt_coefficient_mu 1.695
_exptl_absorpt_correction_T_max 0.601
_exptl_absorpt_correction_T_min 0.334
_exptl_absorpt_correction_type multi-scan
_exptl_absorpt_process_details 'Jacobson, R. (1998) Private communication'
_exptl_crystal_colour yellow
_exptl_crystal_density_diffrn 1.204
_exptl_crystal_density_method 'not measured'
_exptl_crystal_description block
_exptl_crystal_F_000 2180
_exptl_crystal_size_max 0.60
_exptl_crystal_size_mid 0.60
_exptl_crystal_size_min 0.30
_refine_diff_density_max 1.381
_refine_diff_density_min -1.093
_refine_diff_density_rms 0.096
_refine_ls_extinction_method none
_refine_ls_goodness_of_fit_ref 1.174
_refine_ls_hydrogen_treatment constr
_refine_ls_matrix_type full
_refine_ls_number_parameters 505
_refine_ls_number_reflns 10466
_refine_ls_number_restraints 78
_refine_ls_restrained_S_all 1.180
_refine_ls_R_factor_all 0.1151
_refine_ls_R_factor_gt 0.0913
_refine_ls_shift/su_max 0.001
_refine_ls_shift/su_mean 0.000
_refine_ls_structure_factor_coef Fsqd
_refine_ls_weighting_details 'calc w=1/[\s^2^(Fo^2^)+(0.0661P)^2^+21.2100P] where P=(Fo^2^+2Fc^2^)/3'
_refine_ls_weighting_scheme calc
_refine_ls_wR_factor_gt 0.1874
_refine_ls_wR_factor_ref 0.1999
_reflns_number_gt 8313
_reflns_number_total 10466
_reflns_threshold_expression >2sigma(I)
_cod_data_source_file om100298z_si_001.cif
_cod_data_source_block complex3
_cod_original_cell_volume 5722.6(14)
_cod_original_sg_symbol_H-M 'P 21/n'
_cod_database_code 4066115

loop_
_symmetry_equiv_pos_as_xyz
'x, y, z'
'-x+1/2, y+1/2, -z+1/2'
'-x, -y, -z'
'x-1/2, -y-1/2, z-1/2'

loop_
_atom_site_label
_atom_site_type_symbol
_atom_site_fract_x
_atom_site_fract_y
_atom_site_fract_z
_atom_site_U_iso_or_equiv
_atom_site_adp_type
_atom_site_occupancy
_atom_site_symmetry_multiplicity
_atom_site_calc_flag
_atom_site_refinement_flags
_atom_site_disorder_assembly
_atom_site_disorder_group
Yb1 Yb 0.37615(3) 0.57716(2) 0.328187(15) 0.06047(17) Uani 1 1 d . A .
Si1 Si 0.1437(6) 0.6365(5) 0.3697(3) 0.0931(14) Uiso 0.50 1 d PD A 1
Si1' Si 0.1641(6) 0.6537(5) 0.3846(3) 0.0931(14) Uiso 0.50 1 d PD A 2
O1 O 0.3985(4) 0.6927(4) 0.2899(2) 0.0679(16) Uani 1 1 d . . .
O2 O 0.4994(4) 0.5107(4) 0.3502(3) 0.0683(16) Uani 1 1 d . . .
O3 O 0.4287(7) 0.6423(6) 0.4136(3) 0.125(2) Uani 1 1 d . . .
N1 N 0.2942(5) 0.5582(5) 0.2356(3) 0.070(2) Uani 1 1 d . . .
N2 N 0.3505(5) 0.4344(5) 0.2893(3) 0.071(2) Uani 1 1 d . . .
C1 C 0.3994(6) 0.7241(6) 0.2389(3) 0.063(2) Uani 1 1 d . . .
C2 C 0.4650(6) 0.7861(5) 0.2272(4) 0.062(2) Uani 1 1 d . . .
C3 C 0.4614(7) 0.8115(6) 0.1729(4) 0.074(3) Uani 1 1 d . . .
H3 H 0.5047 0.8506 0.1645 0.089 Uiso 1 1 calc R . .
C4 C 0.3988(7) 0.7834(6) 0.1307(4) 0.071(3) Uani 1 1 d . B .
C5 C 0.3362(7) 0.7258(6) 0.1439(4) 0.073(3) Uani 1 1 d . . .
H5 H 0.2929 0.7057 0.1164 0.087 Uiso 1 1 calc R . .
C6 C 0.3344(6) 0.6959(6) 0.1965(4) 0.067(2) Uani 1 1 d . . .
C7 C 0.5400(7) 0.4348(6) 0.3519(4) 0.064(2) Uani 1 1 d . . .
C8 C 0.6373(7) 0.4274(6) 0.3652(4) 0.067(2) Uani 1 1 d . . .
C9 C 0.6736(8) 0.3464(7) 0.3662(4) 0.082(3) Uani 1 1 d . . .
H9 H 0.7367 0.3403 0.3752 0.098 Uiso 1 1 calc R . .
C10 C 0.6216(10) 0.2742(7) 0.3548(5) 0.091(3) Uani 1 1 d . C .
C11 C 0.5277(9) 0.2852(6) 0.3413(4) 0.085(3) Uani 1 1 d . . .
H11 H 0.4909 0.2384 0.3328 0.101 Uiso 1 1 calc R . .
C12 C 0.4877(7) 0.3632(6) 0.3403(4) 0.068(2) Uani 1 1 d . . .
C13 C 0.2599(7) 0.6371(7) 0.2084(4) 0.083(3) Uani 1 1 d . . .
H13A H 0.2206 0.6655 0.2315 0.099 Uiso 1 1 calc R . .
H13B H 0.2228 0.6231 0.1744 0.099 Uiso 1 1 calc R . .
C14 C 0.3625(7) 0.5145(7) 0.2067(4) 0.079(3) Uani 1 1 d . . .
H14A H 0.4126 0.5523 0.2017 0.095 Uiso 1 1 calc R . .
H14B H 0.3344 0.4967 0.1709 0.095 Uiso 1 1 calc R . .
C15 C 0.3994(7) 0.4379(6) 0.2398(4) 0.075(3) Uani 1 1 d . . .
H15A H 0.3880 0.3871 0.2184 0.090 Uiso 1 1 calc R . .
H15B H 0.4649 0.4433 0.2503 0.090 Uiso 1 1 calc R . .
C16 C 0.2179(7) 0.5004(8) 0.2382(5) 0.093(3) Uani 1 1 d . . .
H16A H 0.1918 0.4850 0.2016 0.112 Uiso 1 1 calc R . .
H16B H 0.1704 0.5273 0.2562 0.112 Uiso 1 1 calc R . .
C17 C 0.2524(7) 0.4208(7) 0.2703(5) 0.090(3) Uani 1 1 d . . .
H17A H 0.2182 0.4122 0.3012 0.108 Uiso 1 1 calc R . .
H17B H 0.2446 0.3717 0.2469 0.108 Uiso 1 1 calc R . .
C18 C 0.3860(7) 0.3676(6) 0.3273(4) 0.083(3) Uani 1 1 d . . .
H18A H 0.3646 0.3140 0.3119 0.100 Uiso 1 1 calc R . .
H18B H 0.3596 0.3750 0.3612 0.100 Uiso 1 1 calc R . .
C19 C 0.5350(6) 0.8228(6) 0.2717(4) 0.068(2) Uani 1 1 d . . .
C20 C 0.6006(8) 0.8858(8) 0.2500(5) 0.101(4) Uani 1 1 d . . .
H20A H 0.6367 0.8578 0.2254 0.152 Uiso 1 1 calc R . .
H20B H 0.6405 0.9090 0.2800 0.152 Uiso 1 1 calc R . .
H20C H 0.5659 0.9301 0.2310 0.152 Uiso 1 1 calc R . .
C21 C 0.5954(7) 0.7533(6) 0.2996(4) 0.081(3) Uani 1 1 d . . .
H21A H 0.5578 0.7143 0.3167 0.122 Uiso 1 1 calc R . .
H21B H 0.6399 0.7775 0.3268 0.122 Uiso 1 1 calc R . .
H21C H 0.6262 0.7244 0.2729 0.122 Uiso 1 1 calc R . .
C22 C 0.4848(7) 0.8680(7) 0.3140(4) 0.084(3) Uani 1 1 d . . .
H22A H 0.4554 0.9174 0.2979 0.126 Uiso 1 1 calc R . .
H22B H 0.5280 0.8836 0.3447 0.126 Uiso 1 1 calc R . .
H22C H 0.4393 0.8312 0.3260 0.126 Uiso 1 1 calc R . .
C23 C 0.4005(8) 0.8126(7) 0.0706(4) 0.096(4) Uani 1 1 d D . .
C24 C 0.4591(18) 0.7503(16) 0.0444(11) 0.118(4) Uiso 0.50 1 d PD B 1
H24A H 0.4531 0.7598 0.0057 0.178 Uiso 0.50 1 calc PR B 1
H24B H 0.4394 0.6943 0.0514 0.178 Uiso 0.50 1 calc PR B 1
H24C H 0.5221 0.7571 0.0593 0.178 Uiso 0.50 1 calc PR B 1
C24' C 0.404(2) 0.7384(15) 0.0329(11) 0.118(4) Uiso 0.50 1 d PD B 2
H24D H 0.4013 0.7579 -0.0041 0.178 Uiso 0.50 1 calc PR B 2
H24E H 0.3522 0.7024 0.0362 0.178 Uiso 0.50 1 calc PR B 2
H24F H 0.4597 0.7078 0.0426 0.178 Uiso 0.50 1 calc PR B 2
C25 C 0.435(2) 0.9002(13) 0.0677(14) 0.118(4) Uiso 0.50 1 d PD B 1
H25A H 0.5006 0.9006 0.0766 0.178 Uiso 0.50 1 calc PR B 1
H25B H 0.4076 0.9348 0.0932 0.178 Uiso 0.50 1 calc PR B 1
H25C H 0.4194 0.9216 0.0314 0.178 Uiso 0.50 1 calc PR B 1
C25' C 0.4770(17) 0.8751(16) 0.0659(13) 0.118(4) Uiso 0.50 1 d PD B 2
H25D H 0.4768 0.8912 0.0284 0.178 Uiso 0.50 1 calc PR B 2
H25E H 0.5349 0.8499 0.0789 0.178 Uiso 0.50 1 calc PR B 2
H25F H 0.4677 0.9239 0.0874 0.178 Uiso 0.50 1 calc PR B 2
C26 C 0.3016(14) 0.8152(19) 0.0426(12) 0.118(4) Uiso 0.50 1 d PD B 1
H26A H 0.2648 0.8487 0.0640 0.178 Uiso 0.50 1 calc PR B 1
H26B H 0.2774 0.7592 0.0395 0.178 Uiso 0.50 1 calc PR B 1
H26C H 0.3007 0.8394 0.0069 0.178 Uiso 0.50 1 calc PR B 1
C26' C 0.3121(15) 0.8605(17) 0.0535(12) 0.118(4) Uiso 0.50 1 d PD B 2
H26D H 0.3069 0.9062 0.0784 0.178 Uiso 0.50 1 calc PR B 2
H26E H 0.2607 0.8234 0.0542 0.178 Uiso 0.50 1 calc PR B 2
H26F H 0.3129 0.8822 0.0173 0.178 Uiso 0.50 1 calc PR B 2
C27 C 0.7000(7) 0.5031(7) 0.3751(4) 0.076(3) Uani 1 1 d . . .
C28 C 0.8000(8) 0.4782(9) 0.3940(6) 0.117(4) Uani 1 1 d . . .
H28A H 0.8365 0.5279 0.4011 0.175 Uiso 1 1 calc R . .
H28B H 0.8236 0.4457 0.3660 0.175 Uiso 1 1 calc R . .
H28C H 0.8024 0.4453 0.4268 0.175 Uiso 1 1 calc R . .
C29 C 0.6694(8) 0.5607(8) 0.4181(5) 0.109(4) Uani 1 1 d . . .
H29A H 0.6057 0.5744 0.4088 0.164 Uiso 1 1 calc R . .
H29B H 0.7053 0.6112 0.4199 0.164 Uiso 1 1 calc R . .
H29C H 0.6776 0.5330 0.4529 0.164 Uiso 1 1 calc R . .
C30 C 0.7010(8) 0.5503(8) 0.3212(5) 0.101(4) Uani 1 1 d . . .
H30A H 0.6393 0.5645 0.3067 0.151 Uiso 1 1 calc R . .
H30B H 0.7277 0.5153 0.2956 0.151 Uiso 1 1 calc R . .
H30C H 0.7365 0.6007 0.3275 0.151 Uiso 1 1 calc R . .
C31 C 0.6695(10) 0.1872(8) 0.3556(6) 0.118(4) Uani 1 1 d D . .
C32 C 0.738(2) 0.187(2) 0.3138(12) 0.141(5) Uiso 0.50 1 d PD C 1
H32A H 0.7869 0.2251 0.3252 0.212 Uiso 0.50 1 calc PR C 1
H32B H 0.7073 0.2041 0.2789 0.212 Uiso 0.50 1 calc PR C 1
H32C H 0.7620 0.1313 0.3109 0.212 Uiso 0.50 1 calc PR C 1
C32' C 0.668(2) 0.157(2) 0.2980(9) 0.141(5) Uiso 0.50 1 d PD C 2
H32D H 0.6858 0.2022 0.2757 0.212 Uiso 0.50 1 calc PR C 2
H32E H 0.6066 0.1394 0.2845 0.212 Uiso 0.50 1 calc PR C 2
H32F H 0.7093 0.1110 0.2968 0.212 Uiso 0.50 1 calc PR C 2
C33 C 0.602(2) 0.1168(18) 0.3444(15) 0.141(5) Uiso 0.50 1 d PD C 1
H33A H 0.6324 0.0640 0.3511 0.212 Uiso 0.50 1 calc PR C 1
H33B H 0.5746 0.1193 0.3070 0.212 Uiso 0.50 1 calc PR C 1
H33C H 0.5544 0.1222 0.3680 0.212 Uiso 0.50 1 calc PR C 1
C33' C 0.614(2) 0.1256(19) 0.3854(13) 0.141(5) Uiso 0.50 1 d PD C 2
H33D H 0.6454 0.0725 0.3887 0.212 Uiso 0.50 1 calc PR C 2
H33E H 0.5546 0.1183 0.3652 0.212 Uiso 0.50 1 calc PR C 2
H33F H 0.6075 0.1470 0.4211 0.212 Uiso 0.50 1 calc PR C 2
C34 C 0.717(2) 0.168(2) 0.4111(10) 0.141(5) Uiso 0.50 1 d PD C 1
H34A H 0.7466 0.1144 0.4107 0.212 Uiso 0.50 1 calc PR C 1
H34B H 0.6735 0.1676 0.4370 0.212 Uiso 0.50 1 calc PR C 1
H34C H 0.7627 0.2106 0.4212 0.212 Uiso 0.50 1 calc PR C 1
C34' C 0.7618(17) 0.189(2) 0.3900(13) 0.141(5) Uiso 0.50 1 d PD C 2
H34D H 0.7555 0.2135 0.4248 0.212 Uiso 0.50 1 calc PR C 2
H34E H 0.8042 0.2212 0.3718 0.212 Uiso 0.50 1 calc PR C 2
H34F H 0.7844 0.1323 0.3952 0.212 Uiso 0.50 1 calc PR C 2
C35 C 0.2399(8) 0.5662(7) 0.3697(5) 0.093(3) Uani 1 1 d . . .
H35A H 0.2129 0.5134 0.3562 0.111 Uiso 1 1 calc R A 1
H35B H 0.2607 0.5569 0.4080 0.111 Uiso 1 1 calc R A 1
C36 C 0.084(2) 0.639(2) 0.4304(11) 0.162(6) Uiso 0.50 1 d PD A 1
H36A H 0.0641 0.6951 0.4367 0.243 Uiso 0.50 1 calc PR A 1
H36B H 0.1244 0.6199 0.4614 0.243 Uiso 0.50 1 calc PR A 1
H36C H 0.0312 0.6024 0.4251 0.243 Uiso 0.50 1 calc PR A 1
C36' C 0.152(3) 0.673(2) 0.4563(9) 0.162(6) Uiso 0.50 1 d PD A 2
H36D H 0.2085 0.6961 0.4741 0.243 Uiso 0.50 1 calc PR A 2
H36E H 0.1393 0.6210 0.4736 0.243 Uiso 0.50 1 calc PR A 2
H36F H 0.1031 0.7118 0.4589 0.243 Uiso 0.50 1 calc PR A 2
C37 C 0.0340(18) 0.596(2) 0.3379(15) 0.162(6) Uiso 0.50 1 d PD A 1
H37A H 0.0234 0.5415 0.3524 0.243 Uiso 0.50 1 calc PR A 1
H37B H 0.0352 0.5921 0.2991 0.243 Uiso 0.50 1 calc PR A 1
H37C H -0.0143 0.6335 0.3453 0.243 Uiso 0.50 1 calc PR A 1
C37' C 0.071(2) 0.658(2) 0.3260(11) 0.162(6) Uiso 0.50 1 d PD A 2
H37D H 0.0666 0.6047 0.3078 0.243 Uiso 0.50 1 calc PR A 2
H37E H 0.0858 0.7007 0.3007 0.243 Uiso 0.50 1 calc PR A 2
H37F H 0.0142 0.6714 0.3391 0.243 Uiso 0.50 1 calc PR A 2
C38 C 0.167(3) 0.7413(15) 0.3434(15) 0.162(6) Uiso 0.50 1 d PD A 1
H38A H 0.1550 0.7413 0.3043 0.243 Uiso 0.50 1 calc PR A 1
H38B H 0.2306 0.7554 0.3539 0.243 Uiso 0.50 1 calc PR A 1
H38C H 0.1289 0.7820 0.3582 0.243 Uiso 0.50 1 calc PR A 1
C38' C 0.210(2) 0.7586(15) 0.3728(15) 0.162(6) Uiso 0.50 1 d PD A 2
H38D H 0.1614 0.7994 0.3727 0.243 Uiso 0.50 1 calc PR A 2
H38E H 0.2334 0.7596 0.3382 0.243 Uiso 0.50 1 calc PR A 2
H38F H 0.2579 0.7718 0.4013 0.243 Uiso 0.50 1 calc PR A 2
C39 C 0.4381(12) 0.5928(8) 0.4633(5) 0.125(2) Uani 1 1 d . . .
H39A H 0.4766 0.5442 0.4595 0.149 Uiso 1 1 calc R . .
H39B H 0.3785 0.5737 0.4715 0.149 Uiso 1 1 calc R . .
C40 C 0.4806(12) 0.6485(8) 0.5070(5) 0.125(2) Uani 1 1 d . . .
H40A H 0.4570 0.6371 0.5413 0.149 Uiso 1 1 calc R . .
H40B H 0.5468 0.6425 0.5119 0.149 Uiso 1 1 calc R . .
C41 C 0.4540(12) 0.7293(9) 0.4869(5) 0.125(2) Uani 1 1 d . . .
H41A H 0.4996 0.7707 0.5006 0.149 Uiso 1 1 calc R . .
H41B H 0.3956 0.7450 0.4987 0.149 Uiso 1 1 calc R . .
C42 C 0.4463(12) 0.7256(9) 0.4286(5) 0.125(2) Uani 1 1 d . . .
H42A H 0.3967 0.7614 0.4127 0.149 Uiso 1 1 calc R . .
H42B H 0.5029 0.7444 0.4158 0.149 Uiso 1 1 calc R . .
C43 C 0.9119(19) 0.9003(19) 0.3419(11) 0.142(3) Uiso 0.50 1 d PD D 1
C43' C 0.9438(17) 0.9797(15) 0.3749(10) 0.142(3) Uiso 0.50 1 d PD E 2
C44 C 0.9660(18) 0.873(2) 0.3887(11) 0.142(3) Uiso 0.50 1 d PD D 1
H44 H 0.9710 0.8158 0.3944 0.171 Uiso 0.50 1 calc PR D 1
C44' C 0.900(2) 0.9810(19) 0.3233(11) 0.142(3) Uiso 0.50 1 d PD E 2
H44' H 0.8924 1.0307 0.3035 0.171 Uiso 0.50 1 calc PR E 2
C45 C 1.014(2) 0.9262(18) 0.4283(12) 0.142(3) Uiso 0.50 1 d PD D 1
H45 H 1.0522 0.9058 0.4584 0.171 Uiso 0.50 1 calc PR D 1
C45' C 0.867(2) 0.9032(17) 0.3009(11) 0.142(3) Uiso 0.50 1 d PD E 2
H45' H 0.8360 0.8991 0.2658 0.171 Uiso 0.50 1 calc PR E 2
C46 C 1.000(2) 1.0102(18) 0.4185(13) 0.142(3) Uiso 0.50 1 d PD D 1
H46 H 1.0233 1.0485 0.4451 0.171 Uiso 0.50 1 calc PR D 1
C46' C 0.883(2) 0.8332(19) 0.3347(12) 0.142(3) Uiso 0.50 1 d PD E 2
H46' H 0.8627 0.7810 0.3216 0.171 Uiso 0.50 1 calc PR E 2
C47 C 0.952(2) 1.041(2) 0.3695(12) 0.142(3) Uiso 0.50 1 d PD D 1
H47 H 0.9509 1.0981 0.3624 0.171 Uiso 0.50 1 calc PR D 1
C47' C 0.929(2) 0.8386(16) 0.3876(12) 0.142(3) Uiso 0.50 1 d PD E 2
H47' H 0.9369 0.7897 0.4082 0.171 Uiso 0.50 1 calc PR E 2
C48 C 0.907(3) 0.987(2) 0.3326(15) 0.142(3) Uiso 0.50 1 d PD D 1
H48 H 0.8725 1.0079 0.3013 0.171 Uiso 0.50 1 calc PR D 1
C48' C 0.964(2) 0.9131(14) 0.4110(13) 0.142(3) Uiso 0.50 1 d PD E 2
H48' H 0.9964 0.9178 0.4457 0.171 Uiso 0.50 1 calc PR E 2
C49 C 0.867(2) 0.839(2) 0.2983(13) 0.142(3) Uiso 0.50 1 d PD D 1
H49A H 0.8594 0.7853 0.3146 0.213 Uiso 0.50 1 calc PR D 1
H49B H 0.9056 0.8335 0.2697 0.213 Uiso 0.50 1 calc PR D 1
H49C H 0.8082 0.8606 0.2833 0.213 Uiso 0.50 1 calc PR D 1
C49' C 0.982(2) 1.0624(14) 0.3967(12) 0.142(3) Uiso 0.50 1 d PD E 2
H49D H 0.9860 1.1005 0.3669 0.213 Uiso 0.50 1 calc PR E 2
H49E H 1.0418 1.0540 0.4161 0.213 Uiso 0.50 1 calc PR E 2
H49F H 0.9420 1.0857 0.4210 0.213 Uiso 0.50 1 calc PR E 2
C50 C 0.312(2) 0.082(2) 0.5049(14) 0.210(5) Uiso 0.50 1 d PD F 1
C50' C 0.302(3) 0.050(2) 0.5132(17) 0.210(5) Uiso 0.50 1 d PD G 2
C51 C 0.254(3) 0.014(3) 0.5008(18) 0.210(5) Uiso 0.50 1 d PD F 1
H51 H 0.2112 0.0094 0.5258 0.253 Uiso 0.50 1 calc PR F 1
C51' C 0.234(3) 0.000(3) 0.4874(17) 0.210(5) Uiso 0.50 1 d PD G 2
H51' H 0.1738 -0.0043 0.4959 0.253 Uiso 0.50 1 calc PR G 2
C52 C 0.254(3) -0.050(3) 0.462(2) 0.210(5) Uiso 0.50 1 d PD F 1
H52 H 0.2114 -0.0930 0.4589 0.253 Uiso 0.50 1 calc PR F 1
C52' C 0.272(3) -0.041(3) 0.4457(18) 0.210(5) Uiso 0.50 1 d PD G 2
H52' H 0.2347 -0.0792 0.4247 0.253 Uiso 0.50 1 calc PR G 2
C53 C 0.322(3) -0.046(3) 0.4264(19) 0.210(5) Uiso 0.50 1 d PD F 1
H53 H 0.3297 -0.0894 0.4019 0.253 Uiso 0.50 1 calc PR F 1
C53' C 0.362(3) -0.031(3) 0.4327(17) 0.210(5) Uiso 0.50 1 d PD G 2
H53' H 0.3802 -0.0570 0.4019 0.253 Uiso 0.50 1 calc PR G 2
C54 C 0.379(3) 0.025(3) 0.4293(15) 0.210(5) Uiso 0.50 1 d PD F 1
H54 H 0.4243 0.0272 0.4063 0.253 Uiso 0.50 1 calc PR F 1
C54' C 0.423(3) 0.018(3) 0.4666(18) 0.210(5) Uiso 0.50 1 d PD G 2
H54' H 0.4844 0.0193 0.4608 0.253 Uiso 0.50 1 calc PR G 2
C55 C 0.370(3) 0.093(2) 0.4648(16) 0.210(5) Uiso 0.50 1 d PD F 1
H55 H 0.4025 0.1427 0.4618 0.253 Uiso 0.50 1 calc PR F 1
C55' C 0.395(3) 0.065(2) 0.5089(17) 0.210(5) Uiso 0.50 1 d PD G 2
H55' H 0.4316 0.1022 0.5310 0.253 Uiso 0.50 1 calc PR G 2
C56 C 0.312(3) 0.147(2) 0.5487(16) 0.210(5) Uiso 0.50 1 d PD F 1
H56A H 0.3690 0.1768 0.5520 0.316 Uiso 0.50 1 calc PR F 1
H56B H 0.3052 0.1195 0.5828 0.316 Uiso 0.50 1 calc PR F 1
H56C H 0.2621 0.1849 0.5396 0.316 Uiso 0.50 1 calc PR F 1
C56' C 0.271(3) 0.097(3) 0.5606(17) 0.210(5) Uiso 0.50 1 d PD G 2
H56D H 0.2842 0.1552 0.5574 0.316 Uiso 0.50 1 calc PR G 2
H56E H 0.3025 0.0753 0.5942 0.316 Uiso 0.50 1 calc PR G 2
H56F H 0.2061 0.0890 0.5606 0.316 Uiso 0.50 1 calc PR G 2

loop_
_atom_site_aniso_label
_atom_site_aniso_U_11
_atom_site_aniso_U_22
_atom_site_aniso_U_33
_atom_site_aniso_U_23
_atom_site_aniso_U_13
_atom_site_aniso_U_12
Yb1 0.0628(3) 0.0636(3) 0.0575(3) 0.0005(2) 0.01752(18) 0.0005(2)
O1 0.072(4) 0.078(4) 0.054(3) 0.003(3) 0.010(3) -0.012(3)
O2 0.073(4) 0.058(4) 0.075(4) -0.008(3) 0.011(3) -0.004(3)
O3 0.202(6) 0.105(4) 0.068(3) -0.006(3) 0.019(4) 0.007(4)
N1 0.057(4) 0.077(5) 0.075(5) 0.005(4) 0.008(4) -0.018(4)
N2 0.072(5) 0.066(5) 0.076(5) -0.002(4) 0.019(4) -0.010(4)
C1 0.065(5) 0.074(6) 0.053(5) 0.012(4) 0.010(4) 0.006(5)
C2 0.059(5) 0.058(5) 0.068(6) 0.004(4) 0.010(4) 0.004(4)
C3 0.091(7) 0.063(6) 0.072(7) 0.007(5) 0.022(6) -0.004(5)
C4 0.096(7) 0.062(6) 0.058(6) 0.004(5) 0.014(5) 0.007(5)
C5 0.079(6) 0.081(7) 0.056(5) 0.004(5) -0.002(5) -0.006(5)
C6 0.060(5) 0.079(6) 0.060(6) 0.004(5) -0.002(5) -0.001(5)
C7 0.081(6) 0.056(6) 0.057(5) 0.003(4) 0.017(5) 0.004(5)
C8 0.074(6) 0.077(6) 0.051(5) 0.000(5) 0.008(4) 0.021(5)
C9 0.078(7) 0.093(8) 0.076(7) 0.009(6) 0.015(5) 0.019(6)
C10 0.125(10) 0.063(7) 0.088(8) -0.006(6) 0.029(7) 0.013(7)
C11 0.111(9) 0.061(6) 0.084(7) -0.006(5) 0.024(7) 0.000(6)
C12 0.083(7) 0.053(5) 0.071(6) 0.001(4) 0.019(5) 0.000(5)
C13 0.060(6) 0.110(9) 0.075(7) 0.002(6) 0.002(5) -0.009(6)
C14 0.070(6) 0.092(8) 0.078(7) -0.015(6) 0.021(5) -0.016(6)
C15 0.087(7) 0.070(7) 0.072(6) -0.015(5) 0.022(5) -0.008(5)
C16 0.063(6) 0.108(9) 0.109(9) -0.006(7) 0.008(6) -0.023(6)
C17 0.070(6) 0.091(8) 0.112(9) -0.006(7) 0.018(6) -0.034(6)
C18 0.091(8) 0.064(6) 0.095(8) -0.005(6) 0.014(6) -0.022(5)
C19 0.071(6) 0.059(6) 0.074(6) 0.005(5) 0.008(5) 0.001(5)
C20 0.089(8) 0.094(8) 0.117(10) 0.026(7) -0.001(7) -0.023(7)
C21 0.068(6) 0.070(7) 0.103(8) 0.005(6) 0.002(6) 0.001(5)
C22 0.095(8) 0.076(7) 0.079(7) -0.007(6) 0.001(6) -0.006(6)
C23 0.126(10) 0.093(8) 0.073(7) 0.011(6) 0.022(7) 0.007(7)
C27 0.066(6) 0.085(7) 0.077(7) -0.002(6) 0.002(5) 0.007(5)
C28 0.074(7) 0.115(10) 0.156(13) -0.008(9) -0.005(8) 0.017(7)
C29 0.094(8) 0.117(10) 0.113(10) -0.052(8) -0.003(7) 0.004(7)
C30 0.091(8) 0.095(8) 0.114(10) 0.009(7) 0.007(7) 0.004(7)
C31 0.145(13) 0.089(9) 0.125(11) 0.004(8) 0.035(10) 0.017(8)
C35 0.097(8) 0.099(9) 0.086(8) 0.003(6) 0.030(6) 0.011(6)
C39 0.202(6) 0.105(4) 0.068(3) -0.006(3) 0.019(4) 0.007(4)
C40 0.202(6) 0.105(4) 0.068(3) -0.006(3) 0.019(4) 0.007(4)
C41 0.202(6) 0.105(4) 0.068(3) -0.006(3) 0.019(4) 0.007(4)
C42 0.202(6) 0.105(4) 0.068(3) -0.006(3) 0.019(4) 0.007(4)

loop_
_atom_type_symbol
_atom_type_description
_atom_type_scat_dispersion_real
_atom_type_scat_dispersion_imag
_atom_type_scat_source
C C 0.0033 0.0016 'International Tables Vol C Tables 4.2.6.8 and 6.1.1.4'
H H 0.0000 0.0000 'International Tables Vol C Tables 4.2.6.8 and 6.1.1.4'
N N 0.0061 0.0033 'International Tables Vol C Tables 4.2.6.8 and 6.1.1.4'
O O 0.0106 0.0060 'International Tables Vol C Tables 4.2.6.8 and 6.1.1.4'
Si Si 0.0817 0.0704 'International Tables Vol C Tables 4.2.6.8 and 6.1.1.4'
Yb Yb -0.3850 5.5486 'International Tables Vol C Tables 4.2.6.8 and 6.1.1.4'

loop_
_geom_angle_atom_site_label_1
_geom_angle_atom_site_label_2
_geom_angle_atom_site_label_3
_geom_angle
O2 Yb1 O1 112.2(2)
O2 Yb1 C35 126.6(3)
O1 Yb1 C35 116.3(3)
O2 Yb1 O3 79.3(3)
O1 Yb1 O3 88.0(3)
C35 Yb1 O3 81.4(4)
O2 Yb1 N1 119.0(3)
O1 Yb1 N1 77.2(2)
C35 Yb1 N1 92.7(3)
O3 Yb1 N1 159.7(3)
O2 Yb1 N2 74.1(2)
O1 Yb1 N2 130.6(2)
C35 Yb1 N2 90.1(3)
O3 Yb1 N2 139.2(3)
N1 Yb1 N2 59.7(3)
O2 Yb1 C14 92.4(3)
O1 Yb1 C14 81.2(3)
C35 Yb1 C14 115.4(4)
O3 Yb1 C14 162.7(3)
N1 Yb1 C14 27.2(3)
N2 Yb1 C14 49.5(3)
O2 Yb1 C15 70.4(3)
O1 Yb1 C15 105.6(2)
C35 Yb1 C15 114.5(4)
O3 Yb1 C15 149.6(3)
N1 Yb1 C15 49.9(3)
N2 Yb1 C15 27.4(2)
C14 Yb1 C15 28.1(3)
C35 Si1 C37 115.6(14)
C35 Si1 C36 117.9(13)
C37 Si1 C36 82.7(18)
C35 Si1 C38 112.5(14)
C37 Si1 C38 111.2(17)
C36 Si1 C38 113.7(18)
C36' Si1' C38' 94.5(17)
C36' Si1' C35 116.6(14)
C38' Si1' C35 114.6(13)
C36' Si1' C37' 127.0(18)
C38' Si1' C37' 95.0(17)
C35 Si1' C37' 106.0(13)
C1 O1 Yb1 139.1(6)
C7 O2 Yb1 145.2(6)
C42 O3 C39 107.3(9)
C42 O3 Yb1 132.6(7)
C39 O3 Yb1 119.8(7)
C16 N1 C14 107.1(8)
C16 N1 C13 109.5(8)
C14 N1 C13 113.2(8)
C16 N1 Yb1 109.2(6)
C14 N1 Yb1 102.8(6)
C13 N1 Yb1 114.6(6)
C18 N2 C17 110.7(8)
C18 N2 C15 112.4(8)
C17 N2 C15 107.1(8)
C18 N2 Yb1 113.0(6)
C17 N2 Yb1 110.8(6)
C15 N2 Yb1 102.5(5)
O1 C1 C6 119.6(8)
O1 C1 C2 121.5(8)
C6 C1 C2 118.9(8)
C3 C2 C1 116.4(8)
C3 C2 C19 121.7(8)
C1 C2 C19 122.0(8)
C4 C3 C2 125.3(9)
C4 C3 H3 117.4
C2 C3 H3 117.4
C5 C4 C3 116.4(9)
C5 C4 C23 121.0(9)
C3 C4 C23 122.5(9)
C4 C5 C6 122.8(9)
C4 C5 H5 118.6
C6 C5 H5 118.6
C5 C6 C1 120.2(9)
C5 C6 C13 119.6(9)
C1 C6 C13 120.1(8)
O2 C7 C12 120.0(9)
O2 C7 C8 120.5(8)
C12 C7 C8 119.5(9)
C9 C8 C7 116.7(9)
C9 C8 C27 120.6(9)
C7 C8 C27 122.7(8)
C10 C9 C8 124.2(10)
C10 C9 H9 117.9
C8 C9 H9 117.9
C11 C10 C9 116.7(10)
C11 C10 C31 123.4(12)
C9 C10 C31 119.9(12)
C12 C11 C10 121.9(11)
C12 C11 H11 119.0
C10 C11 H11 119.0
C11 C12 C7 121.0(10)
C11 C12 C18 117.5(9)
C7 C12 C18 121.5(9)
N1 C13 C6 113.7(8)
N1 C13 H13A 108.8
C6 C13 H13A 108.8
N1 C13 H13B 108.8
C6 C13 H13B 108.8
H13A C13 H13B 107.7
N1 C14 C15 109.6(8)
N1 C14 Yb1 50.0(4)
C15 C14 Yb1 76.4(5)
N1 C14 H14A 109.8
C15 C14 H14A 109.8
Yb1 C14 H14A 87.8
N1 C14 H14B 109.8
C15 C14 H14B 109.8
Yb1 C14 H14B 158.6
H14A C14 H14B 108.2
N2 C15 C14 107.1(8)
N2 C15 Yb1 50.1(4)
C14 C15 Yb1 75.5(5)
N2 C15 H15A 110.3
C14 C15 H15A 110.3
Yb1 C15 H15A 159.5
N2 C15 H15B 110.3
C14 C15 H15B 110.3
Yb1 C15 H15B 86.6
H15A C15 H15B 108.5
N1 C16 C17 109.6(8)
N1 C16 H16A 109.8
C17 C16 H16A 109.8
N1 C16 H16B 109.8
C17 C16 H16B 109.8
H16A C16 H16B 108.2
N2 C17 C16 106.8(8)
N2 C17 H17A 110.4
C16 C17 H17A 110.4
N2 C17 H17B 110.4
C16 C17 H17B 110.4
H17A C17 H17B 108.6
N2 C18 C12 116.1(8)
N2 C18 H18A 108.3
C12 C18 H18A 108.3
N2 C18 H18B 108.3
C12 C18 H18B 108.3
H18A C18 H18B 107.4
C22 C19 C2 109.5(8)
C22 C19 C21 109.5(8)
C2 C19 C21 110.5(8)
C22 C19 C20 107.8(9)
C2 C19 C20 113.4(8)
C21 C19 C20 106.1(8)
C19 C20 H20A 109.5
C19 C20 H20B 109.5
H20A C20 H20B 109.5
C19 C20 H20C 109.5
H20A C20 H20C 109.5
H20B C20 H20C 109.5
C19 C21 H21A 109.5
C19 C21 H21B 109.5
H21A C21 H21B 109.5
C19 C21 H21C 109.5
H21A C21 H21C 109.5
H21B C21 H21C 109.5
C19 C22 H22A 109.5
C19 C22 H22B 109.5
H22A C22 H22B 109.5
C19 C22 H22C 109.5
H22A C22 H22C 109.5
H22B C22 H22C 109.5
C25 C23 C24' 131.9(19)
C25 C23 C24 112.4(18)
C24' C23 C24 32.7(13)
C25 C23 C25' 28.4(15)
C24' C23 C25' 112.9(18)
C24 C23 C25' 86.2(17)
C25 C23 C26' 78.5(17)
C24' C23 C26' 108.1(18)
C24 C23 C26' 136.3(19)
C25' C23 C26' 105.3(17)
C25 C23 C26 105.2(18)
C24' C23 C26 80.9(17)
C24 C23 C26 112.5(18)
C25' C23 C26 128.2(18)
C26' C23 C26 29.6(14)
C25 C23 C4 111.7(15)
C24' C23 C4 111.0(14)
C24 C23 C4 106.7(14)
C25' C23 C4 111.4(15)
C26' C23 C4 107.7(14)
C26 C23 C4 108.4(14)
C23 C24 H24A 109.5
C23 C24 H24B 109.5
C23 C24 H24C 109.5
C23 C24' H24D 109.5
C23 C24' H24E 109.5
H24D C24' H24E 109.5
C23 C24' H24F 109.5
H24D C24' H24F 109.5
H24E C24' H24F 109.5
C23 C25 H25A 109.5
C23 C25 H25B 109.5
C23 C25 H25C 109.5
C23 C25' H25D 109.5
C23 C25' H25E 109.5
H25D C25' H25E 109.5
C23 C25' H25F 109.5
H25D C25' H25F 109.5
H25E C25' H25F 109.5
C23 C26 H26A 109.5
C23 C26 H26B 109.5
C23 C26 H26C 109.5
C23 C26' H26D 109.5
C23 C26' H26E 109.5
H26D C26' H26E 109.5
C23 C26' H26F 109.5
H26D C26' H26F 109.5
H26E C26' H26F 109.5
C29 C27 C8 111.7(9)
C29 C27 C30 110.3(10)
C8 C27 C30 108.6(9)
C29 C27 C28 107.3(9)
C8 C27 C28 112.4(9)
C30 C27 C28 106.5(10)
C27 C28 H28A 109.5
C27 C28 H28B 109.5
H28A C28 H28B 109.5
C27 C28 H28C 109.5
H28A C28 H28C 109.5
H28B C28 H28C 109.5
C27 C29 H29A 109.5
C27 C29 H29B 109.5
H29A C29 H29B 109.5
C27 C29 H29C 109.5
H29A C29 H29C 109.5
H29B C29 H29C 109.5
C27 C30 H30A 109.5
C27 C30 H30B 109.5
H30A C30 H30B 109.5
C27 C30 H30C 109.5
H30A C30 H30C 109.5
H30B C30 H30C 109.5
C34 C31 C32' 139(2)
C34 C31 C33 104(2)
C32' C31 C33 69.6(19)
C34 C31 C34' 36.4(16)
C32' C31 C34' 117(2)
C33 C31 C34' 130(2)
C34 C31 C33' 69.3(18)
C32' C31 C33' 108(2)
C33 C31 C33' 39.2(16)
C34' C31 C33' 104(2)
C34 C31 C32 110(2)
C32' C31 C32 45.1(15)
C33 C31 C32 110(2)
C34' C31 C32 76.3(19)
C33' C31 C32 139(2)
C34 C31 C10 110.8(17)
C32' C31 C10 108.3(16)
C33 C31 C10 111.9(17)
C34' C31 C10 111.6(17)
C33' C31 C10 108.4(17)
C32 C31 C10 109.1(16)
C31 C32 H32A 109.5
C31 C32 H32B 109.5
C31 C32 H32C 109.5
C31 C32' H32D 109.5
C31 C32' H32E 109.5
H32D C32' H32E 109.5
C31 C32' H32F 109.5
H32D C32' H32F 109.5
H32E C32' H32F 109.5
C31 C33 H33A 109.5
C31 C33 H33B 109.5
C31 C33 H33C 109.5
C31 C33' H33D 109.5
C31 C33' H33E 109.5
H33D C33' H33E 109.5
C31 C33' H33F 109.5
H33D C33' H33F 109.5
H33E C33' H33F 109.5
C31 C34 H34A 109.5
C31 C34 H34B 109.5
H34A C34 H34B 109.5
C31 C34 H34C 109.5
H34A C34 H34C 109.5
H34B C34 H34C 109.5
C31 C34' H34D 109.5
C31 C34' H34E 109.5
H34D C34' H34E 109.5
C31 C34' H34F 109.5
H34D C34' H34F 109.5
H34E C34' H34F 109.5
Si1 C35 Si1' 16.4(4)
Si1 C35 Yb1 131.2(6)
Si1' C35 Yb1 126.3(6)
Si1 C35 H35A 104.5
Si1' C35 H35A 119.3
Yb1 C35 H35A 104.5
Si1 C35 H35B 104.5
Si1' C35 H35B 92.8
Yb1 C35 H35B 104.5
H35A C35 H35B 105.6
Si1' C36' H36D 109.5
Si1' C36' H36E 109.5
H36D C36' H36E 109.5
Si1' C36' H36F 109.5
H36D C36' H36F 109.5
H36E C36' H36F 109.5
Si1 C37 H37A 109.5
Si1 C37 H37B 109.5
H37A C37 H37B 109.5
Si1 C37 H37C 109.5
H37A C37 H37C 109.5
H37B C37 H37C 109.5
Si1' C37' H37D 109.5
Si1' C37' H37E 109.5
H37D C37' H37E 109.5
Si1' C37' H37F 109.5
H37D C37' H37F 109.5
H37E C37' H37F 109.5
Si1' C38' H38D 109.5
Si1' C38' H38E 109.5
H38D C38' H38E 109.5
Si1' C38' H38F 109.5
H38D C38' H38F 109.5
H38E C38' H38F 109.5
O3 C39 C40 106.3(11)
O3 C39 H39A 110.5
C40 C39 H39A 110.5
O3 C39 H39B 110.5
C40 C39 H39B 110.5
H39A C39 H39B 108.7
C41 C40 C39 102.5(11)
C41 C40 H40A 111.3
C39 C40 H40A 111.3
C41 C40 H40B 111.3
C39 C40 H40B 111.3
H40A C40 H40B 109.2
C40 C41 C42 107.4(11)
C40 C41 H41A 110.2
C42 C41 H41A 110.2
C40 C41 H41B 110.2
C42 C41 H41B 110.2
H41A C41 H41B 108.5
O3 C42 C41 107.2(11)
O3 C42 H42A 110.3
C41 C42 H42A 110.3
O3 C42 H42B 110.3
C41 C42 H42B 110.3
H42A C42 H42B 108.5
C44 C43 C48 117(3)
C44 C43 C49 123(3)
C48 C43 C49 120(3)
C44' C43' C48' 131(2)
C44' C43' C49' 115.8(17)
C48' C43' C49' 113.4(16)
C43 C44 C45 125(3)
C43 C44 H44 117.3
C45 C44 H44 117.3
C43' C44' C45' 117(3)
C43' C44' H44' 121.5
C45' C44' H44' 121.5
C46 C45 C44 114(3)
C46 C45 H45 123.0
C44 C45 H45 123.0
C46' C45' C44' 116(3)
C46' C45' H45' 122.0
C44' C45' H45' 122.0
C45 C46 C47 123(3)
C45 C46 H46 118.7
C47 C46 H46 118.7
C45' C46' C47' 123(3)
C45' C46' H46' 118.7
C47' C46' H46' 118.7
C48 C47 C46 121(4)
C48 C47 H47 119.7
C46 C47 H47 119.7
C48' C47' C46' 124(2)
C48' C47' H47' 118.2
C46' C47' H47' 118.2
C47 C48 C43 120(3)
C47 C48 H48 120.1
C43 C48 H48 120.1
C47' C48' C43' 110(2)
C47' C48' H48' 125.0
C43' C48' H48' 125.0
C43' C49' H49D 109.5
C43' C49' H49E 109.5
H49D C49' H49E 109.5
C43' C49' H49F 109.5
H49D C49' H49F 109.5
H49E C49' H49F 109.5
C51 C50 C55 118(3)
C51 C50 C56 123(3)
C55 C50 C56 118(3)
C51' C50' C55' 137(4)
C51' C50' C56' 111(2)
C55' C50' C56' 111(4)
C50 C51 C52 124(2)
C50 C51 H51 117.8
C52 C51 H51 117.8
C50' C51' C52' 106(3)
C50' C51' H51' 127.0
C52' C51' H51' 127.0
C53 C52 C51 118(2)
C53 C52 H52 121.2
C51 C52 H52 121.2
C51' C52' C53' 126(3)
C51' C52' H52' 117.0
C53' C52' H52' 117.0
C54 C53 C52 118(3)
C54 C53 H53 121.2
C52 C53 H53 121.2
C54' C53' C52' 119(2)
C54' C53' H53' 120.6
C52' C53' H53' 120.6
C53 C54 C55 124(2)
C53 C54 H54 117.9
C55 C54 H54 117.9
C55' C54' C53' 122(3)
C55' C54' H54' 119.2
C53' C54' H54' 119.2
C50 C55 C54 117(2)
C50 C55 H55 121.7
C54 C55 H55 121.7
C50' C55' C54' 110(3)
C50' C55' H55' 125.0
C54' C55' H55' 125.0
C50' C56' H56D 109.5
C50' C56' H56E 109.5
H56D C56' H56E 109.5
C50' C56' H56F 109.5
H56D C56' H56F 109.5
H56E C56' H56F 109.5

loop_
_geom_bond_atom_site_label_1
_geom_bond_atom_site_label_2
_geom_bond_distance
Yb1 O2 2.110(6)
Yb1 O1 2.111(6)
Yb1 C35 2.359(11)
Yb1 O3 2.391(8)
Yb1 N1 2.469(8)
Yb1 N2 2.479(8)
Yb1 C14 3.142(10)
Yb1 C15 3.155(9)
Si1 C35 1.802(14)
Si1 C37 1.822(18)
Si1 C36 1.825(18)
Si1 C38 1.839(18)
Si1' C36' 1.824(18)
Si1' C38' 1.836(18)
Si1' C35 1.847(14)
Si1' C37' 1.863(18)
O1 C1 1.355(10)
O2 C7 1.346(10)
O3 C42 1.393(14)
O3 C39 1.449(14)
N1 C16 1.457(12)
N1 C14 1.473(12)
N1 C13 1.484(13)
N2 C18 1.472(13)
N2 C17 1.476(12)
N2 C15 1.487(12)
C1 C6 1.401(12)
C1 C2 1.434(12)
C2 C3 1.393(12)
C2 C19 1.527(13)
C3 C4 1.378(13)
C3 H3 0.9300
C4 C5 1.365(13)
C4 C23 1.557(13)
C5 C6 1.385(12)
C5 H5 0.9300
C6 C13 1.495(13)
C7 C12 1.385(12)
C7 C8 1.431(13)
C8 C9 1.394(13)
C8 C27 1.518(14)
C9 C10 1.391(15)
C9 H9 0.9300
C10 C11 1.389(16)
C10 C31 1.553(16)
C11 C12 1.372(13)
C11 H11 0.9300
C12 C18 1.490(13)
C13 H13A 0.9700
C13 H13B 0.9700
C14 C15 1.530(14)
C14 H14A 0.9700
C14 H14B 0.9700
C15 H15A 0.9700
C15 H15B 0.9700
C16 C17 1.546(15)
C16 H16A 0.9700
C16 H16B 0.9700
C17 H17A 0.9700
C17 H17B 0.9700
C18 H18A 0.9700
C18 H18B 0.9700
C19 C22 1.527(13)
C19 C21 1.530(12)
C19 C20 1.531(13)
C20 H20A 0.9600
C20 H20B 0.9600
C20 H20C 0.9600
C21 H21A 0.9600
C21 H21B 0.9600
C21 H21C 0.9600
C22 H22A 0.9600
C22 H22B 0.9600
C22 H22C 0.9600
C23 C25 1.489(17)
C23 C24' 1.507(17)
C23 C24 1.509(17)
C23 C25' 1.515(17)
C23 C26' 1.520(17)
C23 C26 1.531(17)
C24 H24A 0.9600
C24 H24B 0.9600
C24 H24C 0.9600
C24' H24D 0.9600
C24' H24E 0.9600
C24' H24F 0.9600
C25 H25A 0.9600
C25 H25B 0.9600
C25 H25C 0.9600
C25' H25D 0.9600
C25' H25E 0.9600
C25' H25F 0.9600
C26 H26A 0.9600
C26 H26B 0.9600
C26 H26C 0.9600
C26' H26D 0.9600
C26' H26E 0.9600
C26' H26F 0.9600
C27 C29 1.510(14)
C27 C30 1.527(15)
C27 C28 1.539(14)
C28 H28A 0.9600
C28 H28B 0.9600
C28 H28C 0.9600
C29 H29A 0.9600
C29 H29B 0.9600
C29 H29C 0.9600
C30 H30A 0.9600
C30 H30B 0.9600
C30 H30C 0.9600
C31 C34 1.492(18)
C31 C32' 1.495(17)
C31 C33 1.503(18)
C31 C34' 1.510(18)
C31 C33' 1.518(18)
C31 C32 1.520(17)
C32 H32A 0.9600
C32 H32B 0.9600
C32 H32C 0.9600
C32' H32D 0.9600
C32' H32E 0.9600
C32' H32F 0.9600
C33 H33A 0.9600
C33 H33B 0.9600
C33 H33C 0.9600
C33' H33D 0.9600
C33' H33E 0.9600
C33' H33F 0.9600
C34 H34A 0.9600
C34 H34B 0.9600
C34 H34C 0.9600
C34' H34D 0.9600
C34' H34E 0.9600
C34' H34F 0.9600
C35 H35A 0.9700
C35 H35B 0.9700
C36 H36A 0.9600
C36 H36B 0.9600
C36 H36C 0.9600
C36' H36D 0.9600
C36' H36E 0.9600
C36' H36F 0.9600
C37 H37A 0.9600
C37 H37B 0.9600
C37 H37C 0.9600
C37' H37D 0.9600
C37' H37E 0.9600
C37' H37F 0.9600
C38 H38A 0.9600
C38 H38B 0.9600
C38 H38C 0.9600
C38' H38D 0.9600
C38' H38E 0.9600
C38' H38F 0.9600
C39 C40 1.475(17)
C39 H39A 0.9700
C39 H39B 0.9700
C40 C41 1.417(17)
C40 H40A 0.9700
C40 H40B 0.9700
C41 C42 1.430(15)
C41 H41A 0.9700
C41 H41B 0.9700
C42 H42A 0.9700
C42 H42B 0.9700
C43 C44 1.388(19)
C43 C48 1.400(19)
C43 C49 1.540(14)
C43' C44' 1.354(18)
C43' C48' 1.393(18)
C43' C49' 1.505(16)
C44 C45 1.414(18)
C44 H44 0.9300
C44' C45' 1.420(18)
C44' H44' 0.9300
C45 C46 1.370(18)
C45 H45 0.9300
C45' C46' 1.395(18)
C45' H45' 0.9300
C46 C47 1.413(18)
C46 H46 0.9300
C46' C47' 1.397(18)
C46' H46' 0.9300
C47 C48 1.363(19)
C47 H47 0.9300
C47' C48' 1.390(18)
C47' H47' 0.9300
C48 H48 0.9300
C48' H48' 0.9300
C49 H49A 0.9600
C49 H49B 0.9600
C49 H49C 0.9600
C49' H49D 0.9600
C49' H49E 0.9600
C49' H49F 0.9600
C50 C51 1.377(19)
C50 C55 1.398(19)
C50 C56 1.493(19)
C50' C51' 1.374(19)
C50' C55' 1.390(19)
C50' C56' 1.506(19)
C51 C52 1.402(18)
C51 H51 0.9300
C51' C52' 1.396(19)
C51' H51' 0.9300
C52 C53 1.398(19)
C52 H52 0.9300
C52' C53' 1.402(18)
C52' H52' 0.9300
C53 C54 1.396(19)
C53 H53 0.9300
C53' C54' 1.393(18)
C53' H53' 0.9300
C54 C55 1.409(18)
C54 H54 0.9300
C54' C55' 1.392(19)
C54' H54' 0.9300
C55 H55 0.9300
C55' H55' 0.9300
C56 H56A 0.9600
C56 H56B 0.9600
C56 H56C 0.9600
C56' H56D 0.9600
C56' H56E 0.9600
C56' H56F 0.9600
